data_7058552
loop_
_publ_author_name
'Kaushal, Mani'
'Lobana, Tarlok S.'
'Nim, Lovedeep'
'Bala, Ritu'
'Arora, Daljit S.'
'Garcia-Santos, Isabel'
'Duff, Courtney E.'
'Jasinski, Jerry P.'

_publ_section_title
;
 Synthesis of 2-acetylpyridine-N-substituted thiosemicarbazonates of
 copper(ii) with high antimicrobial activity against methicillin resistant
 S. aureus, K. pneumoniae 1 and C. albicans
;
_journal_issue 29
_journal_name_full 'New Journal of Chemistry'
_journal_page_first 11727
_journal_paper_doi 10.1039/C9NJ01459D
_journal_volume 43
_journal_year 2019
_chemical_formula_moiety 'C9 H11 Br Cu N4 S'
_chemical_formula_sum 'C9 H11 Br Cu N4 S'
_chemical_formula_weight 350.73
_space_group_crystal_system monoclinic
_space_group_IT_number 14
_space_group_name_Hall '-P 2yn'
_space_group_name_H-M_alt 'P 1 21/n 1'
_symmetry_space_group_name_Hall '-P 2yn'
_symmetry_space_group_name_H-M 'P 1 21/n 1'
_atom_sites_solution_hydrogens geom
_atom_sites_solution_primary dual
_audit_creation_date 2017-08-25
_audit_creation_method
;
Olex2 1.2
(compiled 2017.08.10 svn.r3458 for OlexSys, GUI svn.r5381)
;
_audit_update_record
;
2019-02-05 deposited with the CCDC.    2019-06-27 downloaded from the CCDC.
;
_cell_angle_alpha 90
_cell_angle_beta 94.092(3)
_cell_angle_gamma 90
_cell_formula_units_Z 4
_cell_length_a 8.0789(3)
_cell_length_b 16.0989(6)
_cell_length_c 9.3280(3)
_cell_measurement_reflns_used 1770
_cell_measurement_temperature 293(2)
_cell_measurement_theta_max 70.7340
_cell_measurement_theta_min 5.4850
_cell_volume 1210.12(7)
_computing_cell_refinement 'CrysAlisPro (Rigaku OD, 2015)'
_computing_data_collection 'CrysAlisPro (Rigaku OD, 2015)'
_computing_data_reduction 'CrysAlisPro (Rigaku OD, 2015)'
_computing_molecular_graphics 'Olex2 (Dolomanov et al., 2009)'
_computing_publication_material 'Olex2 (Dolomanov et al., 2009)'
_computing_structure_refinement 'ShelXL (Sheldrick, 2015a)'
_computing_structure_solution 'ShelXT (Sheldrick, 2015b)'
_diffrn_ambient_temperature 293(2)
_diffrn_detector 'CCD plate'
_diffrn_detector_area_resol_mean 16.0416
_diffrn_detector_type Eos
_diffrn_measured_fraction_theta_full 0.999
_diffrn_measured_fraction_theta_max 0.978
_diffrn_measurement_details
;
List of Runs (angles in degrees, time in seconds):

  # Type    Start    End  Width  t~exp~   \w     \q     \k     \f   Frames
#--------------------------------------------------------------------------
  1  \w     34.00  61.00   1.00    1.00    --   35.17 -77.00 -60.00   27
  2  \w     62.00  93.00   1.00    1.00    --   35.17-178.00 -30.00   31
  3  \w     40.00 123.00   1.00    1.03    --  108.00 -77.00-180.00   83
  4  \w     85.00 149.00   1.00    1.03    --  108.00  77.00-120.00   64
  5  \w    116.00 174.00   1.00    1.03    --  108.00 111.00-180.00   58
  6  \w     82.00 176.00   1.00    1.03    --  108.00  77.00-150.00   94
  7  \w    105.00 163.00   1.00    1.03    --  108.00 111.00 120.00   58
  8  \w    136.00 176.00   1.00    1.03    --  108.00 111.00 150.00   40
  9  \w    100.00 131.00   1.00    1.03    --  108.00 111.00 150.00   31
 10  \w     53.00  87.00   1.00    1.03    --  108.00 -77.00 120.00   34
 11  \w     88.00 116.00   1.00    1.03    --  108.00-111.00 150.00   28
 12  \w     38.00  64.00   1.00    1.03    --  108.00-111.00 150.00   26
 13  \w    -31.00  -5.00   1.00    1.00    --   35.17 -77.00 -60.00   26
 14  \w    -97.00 -28.00   1.00    1.00    --  -33.50 -57.00 120.00   69
 15  \w    -74.00 -35.00   1.00    1.00    --  -33.50-178.00 150.00   39
 16  \w      8.00  33.00   1.00    1.00    --  -33.50  77.00-150.00   25
 17  \w    -55.00 -20.00   1.00    1.00    --  -33.50  77.00-150.00   35
 18  \w    -71.00 -32.00   1.00    1.00    --  -33.50 178.00 -60.00   39
;
_diffrn_measurement_device 'four-circle diffractometer'
_diffrn_measurement_device_type 'Rigaku, Oxford diffraction'
_diffrn_measurement_method '\w scans'
_diffrn_orient_matrix_type 'CrysAlisPro convention (1999,Acta A55,543-557)'
_diffrn_orient_matrix_UB_11 -0.0071992000
_diffrn_orient_matrix_UB_12 -0.0921720000
_diffrn_orient_matrix_UB_13 0.0433195000
_diffrn_orient_matrix_UB_21 -0.1734535000
_diffrn_orient_matrix_UB_22 -0.0075079000
_diffrn_orient_matrix_UB_23 -0.0789828000
_diffrn_orient_matrix_UB_31 0.0801103000
_diffrn_orient_matrix_UB_32 -0.0245428000
_diffrn_orient_matrix_UB_33 -0.1388801000
_diffrn_radiation_monochromator graphite
_diffrn_radiation_probe x-ray
_diffrn_radiation_type CuK\a
_diffrn_radiation_wavelength 1.54184
_diffrn_reflns_av_R_equivalents 0.0409
_diffrn_reflns_av_unetI/netI 0.0490
_diffrn_reflns_Laue_measured_fraction_full 0.999
_diffrn_reflns_Laue_measured_fraction_max 0.978
_diffrn_reflns_limit_h_max 9
_diffrn_reflns_limit_h_min -9
_diffrn_reflns_limit_k_max 15
_diffrn_reflns_limit_k_min -19
_diffrn_reflns_limit_l_max 7
_diffrn_reflns_limit_l_min -11
_diffrn_reflns_number 4433
_diffrn_reflns_point_group_measured_fraction_full 0.999
_diffrn_reflns_point_group_measured_fraction_max 0.978
_diffrn_reflns_theta_full 67.684
_diffrn_reflns_theta_max 71.541
_diffrn_reflns_theta_min 5.492
_diffrn_source 'fine-focus sealed X-ray tube'
_diffrn_source_type 'Enhance (Cu) X-ray Source'
_exptl_absorpt_coefficient_mu 7.850
_exptl_absorpt_correction_T_max 1.00000
_exptl_absorpt_correction_T_min 0.12210
_exptl_absorpt_correction_type multi-scan
_exptl_absorpt_process_details
;
CrysAlisPro 1.171.38.43f (Rigaku Oxford Diffraction, 2015)
Empirical absorption correction using spherical harmonics,
 implemented in SCALE3 ABSPACK scaling algorithm.
;
_exptl_crystal_colour black
_exptl_crystal_colour_primary black
_exptl_crystal_density_diffrn 1.925
_exptl_crystal_description plate
_exptl_crystal_F_000 692
_exptl_crystal_size_max 0.48
_exptl_crystal_size_mid 0.14
_exptl_crystal_size_min 0.06
_refine_diff_density_max 0.723
_refine_diff_density_min -1.046
_refine_diff_density_rms 0.158
_refine_ls_extinction_coef 0.0023(4)
_refine_ls_extinction_expression Fc^*^=kFc[1+0.001xFc^2^\l^3^/sin(2\q)]^-1/4^
_refine_ls_extinction_method SHELXL
_refine_ls_goodness_of_fit_ref 1.012
_refine_ls_hydrogen_treatment constr
_refine_ls_matrix_type full
_refine_ls_number_parameters 148
_refine_ls_number_reflns 2312
_refine_ls_number_restraints 0
_refine_ls_restrained_S_all 1.012
_refine_ls_R_factor_all 0.0626
_refine_ls_R_factor_gt 0.0563
_refine_ls_shift/su_max 0.001
_refine_ls_shift/su_mean 0.000
_refine_ls_structure_factor_coef Fsqd
_refine_ls_weighting_details 'w=1/[\s^2^(Fo^2^)+(0.1064P)^2^] where P=(Fo^2^+2Fc^2^)/3'
_refine_ls_weighting_scheme calc
_refine_ls_wR_factor_gt 0.1455
_refine_ls_wR_factor_ref 0.1544
_reflns_Friedel_coverage 0.000
_reflns_number_gt 1994
_reflns_number_total 2312
_reflns_threshold_expression 'I > 2\s(I)'
_cod_data_source_file c9nj01459d2.cif
_cod_data_source_block 6
_cod_depositor_comments 'Adding full bibliography for 7058549--7058555.cif.'
_cod_database_code 7058552
_shelxl_version_number 2014/6
_chemical_oxdiff_formula 'C9 H11 N4 S Cu Br'
_chemical_oxdiff_usercomment 'Lobana's JPL-241'
_shelx_space_group_comment
;
The symmetry employed for this shelxl refinement is uniquely defined
by the following loop, which should always be used as a source of
symmetry information in preference to the above space-group names.
They are only intended as comments.
;
_shelx_estimated_absorpt_t_max 0.650
_shelx_estimated_absorpt_t_min 0.117
_reflns_odcompleteness_completeness 99.83
_reflns_odcompleteness_iscentric 1
_reflns_odcompleteness_theta 68.13
_olex2_refinement_description
;
1. Fixed Uiso
 At 1.2 times of:
  All C(H) groups, All N(H) groups
 At 1.5 times of:
  All C(H,H,H) groups
2.a Aromatic/amide H refined with riding coordinates:
 N4(H4), C3(H3), C4(H4A), C5(H5), C6(H6)
2.b Idealised Me refined as rotating group:
 C8(H8A,H8B,H8C), C9(H9A,H9B,H9C)
;
_olex2_exptl_crystal_mounting_method 'POLYMER LOOP'
_olex2_submission_special_instructions 'No special instructions were received'
_oxdiff_exptl_absorpt_empirical_details
;
Empirical correction (ABSPACK) includes:
- Absorption correction using spherical harmonics
- Frame scaling
;
_oxdiff_exptl_absorpt_empirical_full_max 3.314
_oxdiff_exptl_absorpt_empirical_full_min 0.457

loop_
_space_group_symop_operation_xyz
'x, y, z'
'-x+1/2, y+1/2, -z+1/2'
'-x, -y, -z'
'x-1/2, -y-1/2, z-1/2'

loop_
_atom_site_label
_atom_site_type_symbol
_atom_site_fract_x
_atom_site_fract_y
_atom_site_fract_z
_atom_site_U_iso_or_equiv
_atom_site_adp_type
_atom_site_occupancy
_atom_site_site_symmetry_order
_atom_site_calc_flag
_atom_site_refinement_flags_posn
Br1 Br 0.78362(8) 0.63092(4) 0.83830(6) 0.0497(3) Uani 1 1 d .
Cu1 Cu 0.72477(8) 0.56953(4) 0.60997(7) 0.0332(3) Uani 1 1 d .
S1 S 0.57292(15) 0.67534(7) 0.51544(13) 0.0404(3) Uani 1 1 d .
N1 N 0.6826(4) 0.5185(2) 0.4195(4) 0.0316(8) Uani 1 1 d .
N2 N 0.5849(5) 0.5540(2) 0.3110(4) 0.0381(9) Uani 1 1 d .
N3 N 0.8622(4) 0.4646(2) 0.6399(4) 0.0332(8) Uani 1 1 d .
N4 N 0.4360(6) 0.6696(3) 0.2490(5) 0.0439(10) Uani 1 1 d .
H4 H 0.3963 0.7170 0.2713 0.053 Uiso 1 1 calc R
C1 C 0.7537(5) 0.4480(3) 0.3973(5) 0.0342(9) Uani 1 1 d .
C2 C 0.8539(5) 0.4153(3) 0.5220(5) 0.0322(9) Uani 1 1 d .
C3 C 0.9324(7) 0.3394(3) 0.5239(6) 0.0443(11) Uani 1 1 d .
H3 H 0.9254 0.3057 0.4428 0.053 Uiso 1 1 calc R
C4 C 1.0222(7) 0.3139(3) 0.6487(7) 0.0511(13) Uani 1 1 d .
H4A H 1.0760 0.2628 0.6517 0.061 Uiso 1 1 calc R
C5 C 1.0310(7) 0.3640(3) 0.7664(6) 0.0475(12) Uani 1 1 d .
H5 H 1.0912 0.3477 0.8504 0.057 Uiso 1 1 calc R
C6 C 0.9494(6) 0.4391(3) 0.7591(5) 0.0421(11) Uani 1 1 d .
H6 H 0.9551 0.4732 0.8397 0.050 Uiso 1 1 calc R
C7 C 0.5313(6) 0.6276(3) 0.3486(5) 0.0357(10) Uani 1 1 d .
C8 C 0.7378(6) 0.4047(3) 0.2544(5) 0.0451(12) Uani 1 1 d .
H8A H 0.6995 0.3489 0.2671 0.068 Uiso 1 1 calc GR
H8B H 0.8440 0.4034 0.2143 0.068 Uiso 1 1 calc GR
H8C H 0.6598 0.4340 0.1905 0.068 Uiso 1 1 calc GR
C9 C 0.3982(7) 0.6374(4) 0.1053(6) 0.0515(13) Uani 1 1 d .
H9A H 0.4973 0.6369 0.0543 0.077 Uiso 1 1 calc GR
H9B H 0.3164 0.6721 0.0554 0.077 Uiso 1 1 calc GR
H9C H 0.3559 0.5819 0.1111 0.077 Uiso 1 1 calc GR

loop_
_atom_site_aniso_label
_atom_site_aniso_U_11
_atom_site_aniso_U_22
_atom_site_aniso_U_33
_atom_site_aniso_U_23
_atom_site_aniso_U_13
_atom_site_aniso_U_12
Br1 0.0652(4) 0.0442(4) 0.0390(4) -0.0140(2) -0.0017(2) 0.0001(2)
Cu1 0.0391(4) 0.0275(4) 0.0328(4) -0.0058(2) 0.0002(3) -0.0009(3)
S1 0.0478(7) 0.0295(5) 0.0434(6) -0.0060(4) -0.0004(5) 0.0029(5)
N1 0.0373(19) 0.0273(16) 0.0302(17) -0.0027(14) 0.0014(14) -0.0015(15)
N2 0.042(2) 0.0364(19) 0.036(2) -0.0020(16) -0.0035(16) 0.0049(17)
N3 0.0323(18) 0.0272(16) 0.040(2) 0.0000(15) 0.0030(14) -0.0033(15)
N4 0.053(3) 0.0359(19) 0.042(2) 0.0041(17) 0.0003(18) 0.0117(19)
C1 0.035(2) 0.0298(19) 0.038(2) -0.0055(17) 0.0027(17) -0.0033(17)
C2 0.033(2) 0.0271(18) 0.037(2) -0.0003(17) 0.0043(17) -0.0041(17)
C3 0.051(3) 0.031(2) 0.052(3) -0.001(2) 0.004(2) 0.003(2)
C4 0.054(3) 0.036(2) 0.063(3) 0.009(2) 0.000(3) 0.009(2)
C5 0.050(3) 0.045(3) 0.046(3) 0.016(2) -0.002(2) 0.000(2)
C6 0.045(3) 0.044(3) 0.037(2) 0.005(2) -0.0040(19) -0.005(2)
C7 0.038(2) 0.032(2) 0.037(2) 0.0026(17) -0.0001(18) -0.0036(18)
C8 0.054(3) 0.038(3) 0.042(3) -0.015(2) 0.001(2) 0.000(2)
C9 0.053(3) 0.057(3) 0.044(3) 0.008(2) -0.001(2) 0.007(3)

loop_
_atom_type_symbol
_atom_type_description
_atom_type_scat_dispersion_real
_atom_type_scat_dispersion_imag
_atom_type_scat_source
C C 0.0181 0.0091 'International Tables Vol C Tables 4.2.6.8 and 6.1.1.4'
H H 0.0000 0.0000 'International Tables Vol C Tables 4.2.6.8 and 6.1.1.4'
Br Br -0.6763 1.2805 'International Tables Vol C Tables 4.2.6.8 and 6.1.1.4'
Cu Cu -1.9646 0.5888 'International Tables Vol C Tables 4.2.6.8 and 6.1.1.4'
N N 0.0311 0.0180 'International Tables Vol C Tables 4.2.6.8 and 6.1.1.4'
S S 0.3331 0.5567 'International Tables Vol C Tables 4.2.6.8 and 6.1.1.4'

loop_
_geom_angle_atom_site_label_1
_geom_angle_atom_site_label_2
_geom_angle_atom_site_label_3
_geom_angle
S1 Cu1 Br1 96.08(4)
N1 Cu1 Br1 178.40(11)
N1 Cu1 S1 84.70(11)
N1 Cu1 N3 80.45(15)
N3 Cu1 Br1 98.68(11)
N3 Cu1 S1 164.73(12)
C7 S1 Cu1 94.67(16)
N2 N1 Cu1 123.3(3)
C1 N1 Cu1 117.5(3)
C1 N1 N2 119.2(4)
C7 N2 N1 111.3(4)
C2 N3 Cu1 112.4(3)
C6 N3 Cu1 128.4(3)
C6 N3 C2 119.2(4)
C7 N4 H4 118.9
C7 N4 C9 122.1(4)
C9 N4 H4 118.9
N1 C1 C2 114.4(4)
N1 C1 C8 122.6(4)
C2 C1 C8 123.0(4)
N3 C2 C1 115.2(4)
N3 C2 C3 120.9(4)
C3 C2 C1 123.9(4)
C2 C3 H3 120.5
C2 C3 C4 119.1(5)
C4 C3 H3 120.5
C3 C4 H4A 120.1
C5 C4 C3 119.7(5)
C5 C4 H4A 120.1
C4 C5 H5 120.5
C4 C5 C6 118.9(5)
C6 C5 H5 120.5
N3 C6 C5 122.2(5)
N3 C6 H6 118.9
C5 C6 H6 118.9
N2 C7 S1 125.9(4)
N2 C7 N4 116.8(4)
N4 C7 S1 117.3(4)
C1 C8 H8A 109.5
C1 C8 H8B 109.5
C1 C8 H8C 109.5
H8A C8 H8B 109.5
H8A C8 H8C 109.5
H8B C8 H8C 109.5
N4 C9 H9A 109.5
N4 C9 H9B 109.5
N4 C9 H9C 109.5
H9A C9 H9B 109.5
H9A C9 H9C 109.5
H9B C9 H9C 109.5

loop_
_geom_bond_atom_site_label_1
_geom_bond_atom_site_label_2
_geom_bond_distance
Br1 Cu1 2.3652(8)
Cu1 S1 2.2426(13)
Cu1 N1 1.965(3)
Cu1 N3 2.030(4)
S1 C7 1.747(5)
N1 N2 1.364(5)
N1 C1 1.295(6)
N2 C7 1.318(6)
N3 C2 1.355(6)
N3 C6 1.338(6)
N4 H4 0.8600
N4 C7 1.345(6)
N4 C9 1.449(7)
C1 C2 1.467(6)
C1 C8 1.502(6)
C2 C3 1.375(6)
C3 H3 0.9300
C3 C4 1.389(8)
C4 H4A 0.9300
C4 C5 1.359(8)
C5 H5 0.9300
C5 C6 1.377(7)
C6 H6 0.9300
C8 H8A 0.9600
C8 H8B 0.9600
C8 H8C 0.9600
C9 H9A 0.9600
C9 H9B 0.9600
C9 H9C 0.9600

loop_
_geom_hbond_atom_site_label_D
_geom_hbond_atom_site_label_H
_geom_hbond_atom_site_label_A
_geom_hbond_distance_DH
_geom_hbond_distance_HA
_geom_hbond_distance_DA
_geom_hbond_angle_DHA
C6 H6 Br1 0.93 2.89 3.467(5) 121.3
